data_2004239
loop_
_publ_author_name
'Gueneau, C.'
'Servant, C.'
'd'Yvoire, F.'
'Rodier, N.'

_publ_section_title
;
 Fe~2~Al~3~Si~3~
;
_journal_issue 12
_journal_name_full 'Acta Crystallographica Section C'
_journal_page_first 2461
_journal_page_last 2464
_journal_paper_doi 10.1107/S0108270195007864
_journal_volume 51
_journal_year 1995
_chemical_formula_sum 'Al3 Fe2 Si3'
_chemical_formula_weight 276.9
_space_group_IT_number 14
_symmetry_cell_setting monoclinic
_symmetry_space_group_name_Hall '-P 2yn'
_symmetry_space_group_name_H-M 'P 1 21/n 1'
_atom_type_scat_source IntTabIV
_cell_angle_alpha 90
_cell_angle_beta 93.80(2)
_cell_angle_gamma 90
_cell_formula_units_Z 8
_cell_length_a 7.179(2)
_cell_length_b 8.354(2)
_cell_length_c 14.455(4)
_cell_measurement_reflns_used 25
_cell_measurement_temperature 294
_cell_measurement_theta_max 24.10
_cell_measurement_theta_min 8.28
_cell_volume 865.0(4)
_diffrn_measurement_device 'Enraf-Nonius CAD-4'
_diffrn_measurement_method '\q/2\q scans'
_diffrn_radiation_type MoK\a
_diffrn_radiation_wavelength 0.71073
_diffrn_reflns_av_R_equivalents 0.031
_diffrn_reflns_limit_h_max 10
_diffrn_reflns_limit_h_min -10
_diffrn_reflns_limit_k_max 11
_diffrn_reflns_limit_k_min 0
_diffrn_reflns_limit_l_max 20
_diffrn_reflns_limit_l_min -20
_diffrn_reflns_number 4864
_diffrn_reflns_theta_max 30
_diffrn_standards_decay_% '-4.7% (decay correction)'
_diffrn_standards_interval_time 120
_diffrn_standards_number 3
_exptl_absorpt_coefficient_mu 7.91
_exptl_absorpt_correction_T_max 0.70
_exptl_absorpt_correction_T_min 0.63
_exptl_absorpt_correction_type integration
_exptl_crystal_colour 'grey with metallic shine'
_exptl_crystal_density_diffrn 4.25
_exptl_crystal_description 'roughly prismatic, elongated along [101]'
_exptl_crystal_size_max 0.18
_exptl_crystal_size_mid 0.07
_exptl_crystal_size_min 0.05
_refine_diff_density_max 0.5(2)
_refine_diff_density_min -0.6(2)
_refine_ls_extinction_coef 2.40E-7(8)
_refine_ls_extinction_method 'Stout & Jensen (1968)'
_refine_ls_goodness_of_fit_obs 0.64
_refine_ls_number_parameters 146
_refine_ls_number_reflns 1289
_refine_ls_R_factor_obs 0.0170
_refine_ls_shift/esd_max 0.01
_refine_ls_structure_factor_coef F
_refine_ls_weighting_details w=1/\s^2^(F)
_refine_ls_weighting_scheme calc
_refine_ls_wR_factor_obs 0.0218
_reflns_number_observed 1289
_reflns_number_total 2517
_reflns_observed_criterion I>3\s(I)
_cod_data_source_file du1127.cif
_cod_data_source_block du1127a
_cod_depositor_comments
;
The following automatic conversions were performed:

'_refine_ls_weighting_scheme' value ' w=1/\s^2^(F)' was changed to
'calc'. New tag '_refine_ls_weighting_details' was created. The value
of the new tag was set to 'w=1/\s^2^(F)'.

Automatic conversion script
Id: cif_fix_values 3143 2015-03-26 13:38:13Z robertas 
;
_cod_original_cell_volume 865.1(7)
_cod_original_sg_symbol_H-M 'P 21/n'
_cod_original_formula_sum 'Fe2 Al3 Si3'
_cod_database_code 2004239

loop_
_symmetry_equiv_pos_as_xyz
x,y,z
1/2+x,1/2-y,1/2+z
-x,-y,-z
1/2-x,1/2+y,1/2-z

loop_
_atom_site_label
_atom_site_fract_x
_atom_site_fract_y
_atom_site_fract_z
_atom_site_B_iso_or_equiv
Fe(1) 0.55644(6) 0.11825(7) 0.72857(3) 0.474(6)
Fe(2) 0.55532(6) 0.63784(6) 0.73027(3) 0.357(7)
Fe(3) 0.75645(6) 0.12979(7) 0.46474(3) 0.461(7)
Fe(4) 0.76506(6) 0.62166(7) 0.46897(3) 0.457(6)
Si(1) 0.9089(1) 0.1252(2) 0.17331(6) 0.62(1)
Si(2) 0.9694(1) 0.6229(1) 0.15226(6) 0.54(1)
Si(3) 0.7919(1) 0.1445(1) 0.62357(6) 0.66(1)
Si(4) 0.7943(1) 0.6138(2) 0.62604(6) 0.88(1)
Si(5) 0.3994(1) 0.1281(1) 0.01080(6) 0.57(1)
Si(6) 0.3967(1) 0.6210(2) 0.03280(6) 0.81(1)
Al(1) 0.1762(2) 0.0470(1) 0.66762(7) 0.98(2)
Al(2) 0.1882(2) 0.7039(1) 0.67718(7) 0.86(2)
Al(3) 0.4502(1) 0.1402(1) 0.55058(6) 0.47(2)
Al(4) 0.4548(1) 0.6175(2) 0.55607(6) 0.74(1)
Al(5) 0.5521(1) 0.1240(2) 0.17459(6) 0.59(1)
Al(6) 0.2959(1) 0.6231(2) 0.22522(7) 1.08(2)

loop_
_geom_angle_atom_site_label_1
_geom_angle_atom_site_label_2
_geom_angle_atom_site_label_3
_geom_angle_site_symmetry_1
_geom_angle_site_symmetry_3
_geom_angle
_geom_angle_publ_flag
Al(6) Si(3) Al(6) 3_666 2 97.75(4) yes
Al(6) Si(4) Al(6) 3_666 2_565 98.81(4) yes
Si(3) Al(6) Si(4) 3_666 3_666 80.87(4) yes
Si(3) Al(6) Si(4) 3_666 2_464 82.14(5) yes

loop_
_geom_bond_atom_site_label_1
_geom_bond_atom_site_label_2
_geom_bond_site_symmetry_2
_geom_bond_distance
_geom_bond_publ_flag
Fe(1) Fe(2) 4_646 2.8161(6) yes
Fe(1) Si(1) 2_455 2.4980(10) yes
Fe(1) Si(2) 2_455 2.3610(10) yes
Fe(1) Si(3) . 2.3560(10) yes
Fe(1) Si(4) 4_646 2.2950(9) yes
Fe(1) Al(1) . 2.8750(10) yes
Fe(1) Al(2) 4_546 2.4030(10) yes
Fe(1) Al(3) . 2.6410(10) yes
Fe(1) Al(5) 3_656 2.6090(10) yes
Fe(1) Al(6) 3_666 2.4790(10) yes
Fe(1) Al(6) 2 2.6520(10) yes
Fe(2) Fe(1) 4_656 2.8161(6) yes
Fe(2) Si(1) 2_455 2.5490(10) yes
Fe(2) Si(2) 2_465 2.3570(10) yes
Fe(2) Si(3) 4_656 2.3160(10) yes
Fe(2) Si(4) . 2.3660(10) yes
Fe(2) Al(1) 4_556 2.4170(10) yes
Fe(2) Al(2) . 2.7520(10) yes
Fe(2) Al(4) . 2.5790(10) yes
Fe(2) Al(5) 3_666 2.5670(10) yes
Fe(2) Al(6) 3_666 2.4930(10) yes
Fe(2) Al(6) 2_565 2.6450(10) yes
Fe(3) Si(2) 4_645 2.2649(9) yes
Fe(3) Si(3) . 2.2960(10) yes
Fe(3) Si(5) 2 2.3440(10) yes
Fe(3) Si(6) 2 2.4980(10) yes
Fe(3) Si(6) 4_645 2.4890(10) yes
Fe(3) Al(1) 3_656 2.4900(10) yes
Fe(3) Al(2) 3_666 2.5310(10) yes
Fe(3) Al(3) . 2.5970(10) yes
Fe(3) Al(3) 3_656 2.7010(10) yes
Fe(3) Al(4) 3_666 2.6060(10) yes
Fe(4) Si(1) 4_655 2.3346(9) yes
Fe(4) Si(4) . 2.2672(9) yes
Fe(4) Si(5) 2 2.3610(10) yes
Fe(4) Si(5) 4_655 2.4082(9) yes
Fe(4) Si(6) 2_565 2.5000(10) yes
Fe(4) Al(3) 3_666 2.5230(10) yes
Fe(4) Al(4) . 2.6310(10) yes
Fe(4) Al(4) 3_666 2.5570(10) yes
Fe(4) Al(5) 4_655 2.5280(10) yes
Si(3) Al(6) 3_666 3.021(2) yes
Si(3) Al(6) 2 2.674(2) yes
Si(4) Al(6) 3_666 3.024(2) yes
Si(4) Al(6) 2_565 2.624(2) yes
